data_4310769
loop_
_publ_author_name
'Cai-Ming Liu'
'Ebbe Nordlander'
'Derek Schmeh'
'Richard Shoemaker'
'Cortlandt G. Pierpont'

_publ_contact_author_address
;
Department of Chemistry and Biochemistry
University of Colorado
Boulder, CO  80309
;
_publ_contact_author_name 'Professor Cortlandt Pierpont'
_publ_section_title
;
 Coordination Complexes of Molybdenum with 3,6-Di-tert-butylcatechol.
 Addition Products of DMSO, Pyridine N-oxide, and Triphenylarsine Oxide to
 the Putative [MoVIO(3,6-DBCat)2] Monomer and Self-Assembly of the Chiral
 [{MoVIO(3,6-DBCat)2}4] Square
;
_journal_name_full 'Inorganic Chemistry'
_journal_page_first 2114
_journal_page_last 2124
_journal_paper_doi 10.1021/ic0354264
_journal_volume 43
_journal_year 2004
_chemical_formula_sum 'C58 H70 As Mo O6'
_chemical_formula_weight 1034.00
_chemical_name_systematic
; 
 MoO(OAsPh3)(3,6-DBCat)2 1.5 C8H10 
;
_space_group_IT_number 14
_symmetry_cell_setting monoclinic
_symmetry_space_group_name_Hall '-P 2ybc'
_symmetry_space_group_name_H-M 'P 1 21/c 1'
_atom_sites_solution_hydrogens geom
_atom_sites_solution_primary direct
_atom_sites_solution_secondary difmap
_audit_creation_method SHELXL-97
_cell_angle_alpha 90.00
_cell_angle_beta 109.8060(10)
_cell_angle_gamma 90.00
_cell_formula_units_Z 4
_cell_length_a 16.6888(5)
_cell_length_b 17.5638(5)
_cell_length_c 19.6028(6)
_cell_measurement_reflns_used 1854
_cell_measurement_temperature 143(2)
_cell_measurement_theta_max 26.84
_cell_measurement_theta_min 8.42
_cell_volume 5406.0(3)
_computing_cell_refinement SAINT
_computing_data_collection SMART
_computing_data_reduction SAINT
_computing_molecular_graphics XP
_computing_publication_material XTEXT
_computing_structure_refinement 'SHELXL-97 (Sheldrick, 1997)'
_computing_structure_solution 'SHELXS-97 (Sheldrick, 1990)'
_diffrn_ambient_temperature 143(2)
_diffrn_measured_fraction_theta_full 0.932
_diffrn_measured_fraction_theta_max 0.932
_diffrn_measurement_device_type Bruker
_diffrn_measurement_method 'SMART CCD'
_diffrn_radiation_monochromator graphite
_diffrn_radiation_source 'fine-focus sealed tube'
_diffrn_radiation_type MoK\a
_diffrn_radiation_wavelength 0.71073
_diffrn_reflns_av_R_equivalents 0.01200
_diffrn_reflns_av_sigmaI/netI 0.0468
_diffrn_reflns_limit_h_max 22
_diffrn_reflns_limit_h_min -24
_diffrn_reflns_limit_k_max 25
_diffrn_reflns_limit_k_min 0
_diffrn_reflns_limit_l_max 27
_diffrn_reflns_limit_l_min 0
_diffrn_reflns_number 16455
_diffrn_reflns_theta_full 31.27
_diffrn_reflns_theta_max 31.27
_diffrn_reflns_theta_min 1.60
_exptl_absorpt_coefficient_mu 0.897
_exptl_absorpt_correction_T_max 0.97
_exptl_absorpt_correction_T_min 0.73
_exptl_absorpt_correction_type empirical
_exptl_absorpt_process_details SADABS
_exptl_crystal_colour dark_brown
_exptl_crystal_density_diffrn 1.270
_exptl_crystal_density_method 'not measured'
_exptl_crystal_description plate
_exptl_crystal_F_000 2164
_exptl_crystal_size_max 0.56
_exptl_crystal_size_mid 0.41
_exptl_crystal_size_min 0.11
_refine_diff_density_max 0.690
_refine_diff_density_min -0.901
_refine_diff_density_rms 0.081
_refine_ls_extinction_coef NA
_refine_ls_extinction_method none
_refine_ls_goodness_of_fit_ref 1.025
_refine_ls_hydrogen_treatment mixed
_refine_ls_matrix_type full
_refine_ls_number_parameters 595
_refine_ls_number_reflns 16455
_refine_ls_number_restraints 0
_refine_ls_restrained_S_all 1.025
_refine_ls_R_factor_all 0.0805
_refine_ls_R_factor_gt 0.0435
_refine_ls_shift/su_max 0.071
_refine_ls_shift/su_mean 0.008
_refine_ls_structure_factor_coef Fsqd
_refine_ls_weighting_details 'calc w=1/[\s^2^(Fo^2^)+(0.0522P)^2^+2.3650P] where P=(Fo^2^+2Fc^2^)/3'
_refine_ls_weighting_scheme calc
_refine_ls_wR_factor_gt 0.0958
_refine_ls_wR_factor_ref 0.1096
_reflns_number_gt 11219
_reflns_number_total 16455
_reflns_threshold_expression >2sigma(I)
_cod_data_source_file ic0354264si20031211_050150_6.cif
_cod_data_source_block MoO(OAsPh3)(3,6-DBCat)2
_cod_database_code 4310769

loop_
_symmetry_equiv_pos_as_xyz
'x, y, z'
'-x, y+1/2, -z+1/2'
'-x, -y, -z'
'x, -y-1/2, z-1/2'

loop_
_atom_site_label
_atom_site_type_symbol
_atom_site_fract_x
_atom_site_fract_y
_atom_site_fract_z
_atom_site_U_iso_or_equiv
_atom_site_adp_type
_atom_site_occupancy
_atom_site_symmetry_multiplicity
_atom_site_calc_flag
_atom_site_refinement_flags
_atom_site_disorder_assembly
_atom_site_disorder_group
Mo Mo 0.341033(13) 0.980112(11) 0.270865(11) 0.02307(5) Uani 1 1 d . . .
As As 0.532345(15) 1.052610(13) 0.289339(13) 0.02344(6) Uani 1 1 d . . .
O1 O 0.42151(11) 0.92035(10) 0.31662(9) 0.0289(4) Uani 1 1 d . . .
O2 O 0.42535(11) 1.06243(9) 0.26434(9) 0.0266(3) Uani 1 1 d . . .
O3 O 0.24181(11) 0.92549(9) 0.27922(9) 0.0270(3) Uani 1 1 d . . .
O4 O 0.31161(10) 1.04353(9) 0.34032(9) 0.0250(3) Uani 1 1 d . . .
O5 O 0.25558(11) 1.04823(9) 0.19380(9) 0.0278(4) Uani 1 1 d . . .
O6 O 0.32178(11) 0.92501(9) 0.18068(9) 0.0268(3) Uani 1 1 d . . .
C1 C 0.19341(15) 0.96513(13) 0.31037(12) 0.0242(5) Uani 1 1 d . . .
C2 C 0.23093(15) 1.03310(13) 0.34319(12) 0.0246(5) Uani 1 1 d . . .
C3 C 0.19093(16) 1.08287(14) 0.37675(13) 0.0278(5) Uani 1 1 d . . .
C4 C 0.11172(17) 1.05759(15) 0.37785(15) 0.0339(6) Uani 1 1 d . . .
H4A H 0.0816 1.0887 0.4007 0.041 Uiso 1 1 calc R . .
C5 C 0.07512(17) 0.98897(15) 0.34702(15) 0.0343(6) Uani 1 1 d . . .
H5A H 0.0215 0.9750 0.3501 0.041 Uiso 1 1 calc R . .
C6 C 0.11400(16) 0.93995(14) 0.31186(13) 0.0274(5) Uani 1 1 d . . .
C7 C 0.07255(16) 0.86635(14) 0.27354(14) 0.0312(5) Uani 1 1 d . . .
C8 C 0.0470(2) 0.87815(18) 0.19131(16) 0.0486(8) Uani 1 1 d . . .
H8A H 0.0975 0.8913 0.1790 0.073 Uiso 1 1 calc R . .
H8B H 0.0053 0.9195 0.1762 0.073 Uiso 1 1 calc R . .
H8C H 0.0218 0.8312 0.1662 0.073 Uiso 1 1 calc R . .
C9 C -0.0067(2) 0.84537(19) 0.2922(2) 0.0523(8) Uani 1 1 d . . .
H9A H 0.0093 0.8376 0.3446 0.078 Uiso 1 1 calc R . .
H9B H -0.0316 0.7984 0.2667 0.078 Uiso 1 1 calc R . .
H9C H -0.0485 0.8867 0.2771 0.078 Uiso 1 1 calc R . .
C10 C 0.13478(19) 0.79915(16) 0.29586(17) 0.0424(7) Uani 1 1 d . . .
H10A H 0.1862 0.8109 0.2844 0.064 Uiso 1 1 calc R . .
H10B H 0.1077 0.7534 0.2693 0.064 Uiso 1 1 calc R . .
H10C H 0.1502 0.7902 0.3481 0.064 Uiso 1 1 calc R . .
C11 C 0.23016(17) 1.15893(15) 0.40887(15) 0.0329(5) Uani 1 1 d . . .
C12 C 0.2539(2) 1.20498(16) 0.35156(18) 0.0483(8) Uani 1 1 d . . .
H12A H 0.2026 1.2145 0.3096 0.072 Uiso 1 1 calc R . .
H12B H 0.2951 1.1761 0.3361 0.072 Uiso 1 1 calc R . .
H12C H 0.2792 1.2537 0.3725 0.072 Uiso 1 1 calc R . .
C13 C 0.1689(2) 1.20779(18) 0.43276(19) 0.0490(8) Uani 1 1 d . . .
H13A H 0.1175 1.2179 0.3910 0.073 Uiso 1 1 calc R . .
H13B H 0.1965 1.2561 0.4525 0.073 Uiso 1 1 calc R . .
H13C H 0.1532 1.1808 0.4701 0.073 Uiso 1 1 calc R . .
C14 C 0.3102(2) 1.14383(18) 0.47457(17) 0.0472(7) Uani 1 1 d . . .
H14A H 0.2948 1.1145 0.5109 0.071 Uiso 1 1 calc R . .
H14B H 0.3356 1.1924 0.4956 0.071 Uiso 1 1 calc R . .
H14C H 0.3513 1.1149 0.4592 0.071 Uiso 1 1 calc R . .
C15 C 0.22272(15) 1.01833(14) 0.12853(12) 0.0264(5) Uani 1 1 d . . .
C16 C 0.25738(15) 0.94659(13) 0.12070(13) 0.0259(5) Uani 1 1 d . . .
C17 C 0.22777(17) 0.90226(14) 0.05708(13) 0.0302(5) Uani 1 1 d . . .
C18 C 0.16415(18) 0.93734(15) 0.00042(14) 0.0358(6) Uani 1 1 d . . .
H18A H 0.1424 0.9115 -0.0447 0.043 Uiso 1 1 calc R . .
C19 C 0.13058(18) 1.00940(16) 0.00698(14) 0.0351(6) Uani 1 1 d . . .
H19A H 0.0879 1.0301 -0.0342 0.042 Uiso 1 1 calc R . .
C20 C 0.15651(16) 1.05176(14) 0.07039(13) 0.0292(5) Uani 1 1 d . . .
C21 C 0.11586(17) 1.12667(14) 0.08168(14) 0.0328(5) Uani 1 1 d . . .
C22 C 0.07137(19) 1.11448(16) 0.13793(16) 0.0404(6) Uani 1 1 d . . .
H22A H 0.0278 1.0748 0.1207 0.061 Uiso 1 1 calc R . .
H22B H 0.0445 1.1621 0.1447 0.061 Uiso 1 1 calc R . .
H22C H 0.1135 1.0987 0.1842 0.061 Uiso 1 1 calc R . .
C23 C 0.1847(2) 1.18912(15) 0.10916(17) 0.0437(7) Uani 1 1 d . . .
H23A H 0.2132 1.1969 0.0735 0.066 Uiso 1 1 calc R . .
H23B H 0.2266 1.1732 0.1554 0.066 Uiso 1 1 calc R . .
H23C H 0.1578 1.2368 0.1160 0.066 Uiso 1 1 calc R . .
C24 C 0.04909(19) 1.15472(17) 0.01068(16) 0.0424(7) Uani 1 1 d . . .
H24A H 0.0049 1.1158 -0.0077 0.064 Uiso 1 1 calc R . .
H24B H 0.0767 1.1643 -0.0254 0.064 Uiso 1 1 calc R . .
H24C H 0.0232 1.2019 0.0199 0.064 Uiso 1 1 calc R . .
C25 C 0.25712(19) 0.81986(15) 0.05515(15) 0.0370(6) Uani 1 1 d . . .
C26 C 0.2167(3) 0.78540(19) -0.02065(17) 0.0559(9) Uani 1 1 d . . .
H26A H 0.2349 0.8144 -0.0556 0.084 Uiso 1 1 calc R . .
H26B H 0.1545 0.7875 -0.0347 0.084 Uiso 1 1 calc R . .
H26C H 0.2349 0.7323 -0.0202 0.084 Uiso 1 1 calc R . .
C27 C 0.2273(2) 0.77306(16) 0.10889(17) 0.0453(7) Uani 1 1 d . . .
H27A H 0.1653 0.7768 0.0953 0.068 Uiso 1 1 calc R . .
H27B H 0.2543 0.7930 0.1581 0.068 Uiso 1 1 calc R . .
H27C H 0.2435 0.7196 0.1074 0.068 Uiso 1 1 calc R . .
C28 C 0.3547(2) 0.81355(17) 0.07685(18) 0.0467(7) Uani 1 1 d . . .
H28A H 0.3739 0.8431 0.0429 0.070 Uiso 1 1 calc R . .
H28B H 0.3707 0.7600 0.0755 0.070 Uiso 1 1 calc R . .
H28C H 0.3815 0.8336 0.1260 0.070 Uiso 1 1 calc R . .
C29 C 0.56945(16) 0.95597(14) 0.26629(14) 0.0280(5) Uani 1 1 d . . .
C30 C 0.5547(2) 0.93754(15) 0.19442(15) 0.0380(6) Uani 1 1 d . . .
H30A H 0.5269 0.9726 0.1570 0.046 Uiso 1 1 calc R . .
C31 C 0.5810(2) 0.86682(18) 0.17766(18) 0.0484(8) Uani 1 1 d . . .
H31A H 0.5706 0.8530 0.1285 0.058 Uiso 1 1 calc R . .
C32 C 0.6226(2) 0.81659(16) 0.23296(19) 0.0469(8) Uani 1 1 d . . .
H32A H 0.6407 0.7685 0.2215 0.056 Uiso 1 1 calc R . .
C33 C 0.63781(18) 0.83586(15) 0.30437(17) 0.0389(6) Uani 1 1 d . . .
H33A H 0.6672 0.8015 0.3419 0.047 Uiso 1 1 calc R . .
C34 C 0.61030(16) 0.90540(14) 0.32136(15) 0.0307(5) Uani 1 1 d . . .
H34A H 0.6194 0.9184 0.3705 0.037 Uiso 1 1 calc R . .
C35 C 0.56791(16) 1.12847(14) 0.23661(14) 0.0286(5) Uani 1 1 d . . .
C36 C 0.64868(17) 1.12422(15) 0.23114(15) 0.0348(6) Uani 1 1 d . . .
H36A H 0.6851 1.0825 0.2518 0.042 Uiso 1 1 calc R . .
C37 C 0.67558(19) 1.18151(16) 0.19521(16) 0.0393(6) Uani 1 1 d . . .
H37A H 0.7307 1.1792 0.1912 0.047 Uiso 1 1 calc R . .
C38 C 0.6226(2) 1.24155(16) 0.16551(19) 0.0486(8) Uani 1 1 d . . .
H38A H 0.6413 1.2808 0.1411 0.058 Uiso 1 1 calc R . .
C39 C 0.5425(2) 1.24527(17) 0.1709(2) 0.0596(10) Uani 1 1 d . . .
H39A H 0.5064 1.2871 0.1501 0.071 Uiso 1 1 calc R . .
C40 C 0.5142(2) 1.18834(15) 0.20635(18) 0.0437(7) Uani 1 1 d . . .
H40A H 0.4588 1.1906 0.2097 0.052 Uiso 1 1 calc R . .
C41 C 0.58045(15) 1.06997(13) 0.39155(13) 0.0263(5) Uani 1 1 d . . .
C42 C 0.66824(16) 1.06695(14) 0.42541(14) 0.0300(5) Uani 1 1 d . . .
H42A H 0.7045 1.0566 0.3982 0.036 Uiso 1 1 calc R . .
C43 C 0.70220(17) 1.07933(14) 0.49967(14) 0.0316(5) Uani 1 1 d . . .
H43A H 0.7620 1.0766 0.5238 0.038 Uiso 1 1 calc R . .
C44 C 0.64891(17) 1.09558(14) 0.53853(14) 0.0319(5) Uani 1 1 d . . .
H44A H 0.6724 1.1049 0.5892 0.038 Uiso 1 1 calc R . .
C45 C 0.56165(18) 1.09837(16) 0.50415(14) 0.0357(6) Uani 1 1 d . . .
H45A H 0.5256 1.1091 0.5315 0.043 Uiso 1 1 calc R . .
C46 C 0.52627(17) 1.08560(16) 0.42998(14) 0.0338(6) Uani 1 1 d . . .
H46A H 0.4664 1.0875 0.4062 0.041 Uiso 1 1 calc R . .
C47 C 0.4180(2) 0.9736(2) -0.0219(2) 0.0589(10) Uani 1 1 d . . .
H47A H 0.3613 0.9547 -0.0373 0.071 Uiso 1 1 calc R . .
C48 C 0.4346(2) 1.0444(2) 0.0105(2) 0.0564(9) Uani 1 1 d . . .
C49 C 0.5185(2) 1.0705(2) 0.0325(2) 0.0582(9) Uani 1 1 d . . .
H49A H 0.5322 1.1189 0.0551 0.070 Uiso 1 1 calc R . .
C50 C 0.3646(3) 1.0920(3) 0.0227(3) 0.0803(13) Uani 1 1 d . . .
H50A H 0.3103 1.0648 0.0037 0.120 Uiso 1 1 calc R . .
H50B H 0.3602 1.1409 -0.0025 0.120 Uiso 1 1 calc R . .
H50C H 0.3783 1.1011 0.0747 0.120 Uiso 1 1 calc R . .
C51 C 0.8940(2) 1.0701(2) 0.3974(2) 0.0556(9) Uani 1 1 d . . .
C52 C 0.8974(2) 1.1076(2) 0.3362(2) 0.0545(9) Uani 1 1 d . . .
H52A H 0.9214 1.1573 0.3413 0.065 Uiso 1 1 calc R . .
C53 C 0.8668(2) 1.0751(2) 0.2675(2) 0.0593(9) Uani 1 1 d . . .
H53A H 0.8721 1.1023 0.2273 0.071 Uiso 1 1 calc R . .
C54 C 0.8289(2) 1.0038(2) 0.2565(2) 0.0641(10) Uani 1 1 d . . .
C55 C 0.8236(2) 0.9666(2) 0.3166(3) 0.0680(12) Uani 1 1 d . . .
H55A H 0.7970 0.9181 0.3106 0.082 Uiso 1 1 calc R . .
C56 C 0.8559(2) 0.9977(2) 0.3859(3) 0.0646(11) Uani 1 1 d . . .
H56A H 0.8522 0.9695 0.4261 0.077 Uiso 1 1 calc R . .
C57 C 0.9305(3) 1.1049(3) 0.4713(2) 0.0717(12) Uani 1 1 d . . .
H57A H 0.9537 1.1553 0.4673 0.108 Uiso 1 1 calc R . .
H57B H 0.9760 1.0722 0.5021 0.108 Uiso 1 1 calc R . .
H57C H 0.8857 1.1099 0.4928 0.108 Uiso 1 1 calc R . .
C58 C 0.7937(3) 0.9689(3) 0.1816(3) 0.0918(16) Uani 1 1 d . . .
H58A H 0.7695 0.9188 0.1849 0.138 Uiso 1 1 calc R . .
H58B H 0.8396 0.9633 0.1614 0.138 Uiso 1 1 calc R . .
H58C H 0.7492 1.0020 0.1501 0.138 Uiso 1 1 calc R . .

loop_
_atom_site_aniso_label
_atom_site_aniso_U_11
_atom_site_aniso_U_22
_atom_site_aniso_U_33
_atom_site_aniso_U_23
_atom_site_aniso_U_13
_atom_site_aniso_U_12
Mo 0.02131(9) 0.02525(10) 0.02275(9) -0.00033(8) 0.00758(7) 0.00155(8)
As 0.02208(12) 0.02471(11) 0.02407(12) 0.00132(9) 0.00852(9) 0.00172(9)
O1 0.0267(9) 0.0298(8) 0.0320(9) 0.0040(7) 0.0121(7) 0.0026(7)
O2 0.0227(8) 0.0273(8) 0.0299(9) 0.0013(7) 0.0089(7) 0.0022(7)
O3 0.0243(8) 0.0292(8) 0.0284(8) -0.0042(7) 0.0103(7) 0.0009(7)
O4 0.0219(8) 0.0293(8) 0.0233(8) -0.0021(6) 0.0071(7) -0.0010(7)
O5 0.0277(9) 0.0277(8) 0.0244(8) -0.0022(7) 0.0041(7) 0.0025(7)
O6 0.0280(9) 0.0265(8) 0.0279(8) 0.0004(7) 0.0123(7) 0.0018(7)
C1 0.0210(11) 0.0289(11) 0.0215(10) 0.0016(8) 0.0057(9) 0.0049(9)
C2 0.0224(11) 0.0278(11) 0.0225(11) 0.0027(9) 0.0060(9) 0.0017(9)
C3 0.0267(12) 0.0315(12) 0.0263(12) -0.0002(10) 0.0104(10) 0.0034(10)
C4 0.0282(13) 0.0372(14) 0.0396(14) -0.0037(11) 0.0159(12) 0.0052(11)
C5 0.0239(12) 0.0398(14) 0.0422(15) -0.0023(12) 0.0150(11) -0.0005(11)
C6 0.0236(11) 0.0286(12) 0.0292(12) 0.0015(9) 0.0079(10) 0.0016(10)
C7 0.0264(12) 0.0306(12) 0.0362(14) 0.0010(10) 0.0102(11) -0.0010(10)
C8 0.0474(18) 0.0472(17) 0.0379(16) 0.0001(13) -0.0027(14) -0.0100(15)
C9 0.0378(16) 0.0469(17) 0.080(2) -0.0144(17) 0.0310(17) -0.0131(14)
C10 0.0393(16) 0.0327(14) 0.0523(18) 0.0039(13) 0.0118(14) 0.0009(12)
C11 0.0343(14) 0.0303(12) 0.0363(14) -0.0044(10) 0.0148(12) 0.0011(11)
C12 0.069(2) 0.0308(14) 0.0543(19) -0.0018(13) 0.0325(18) -0.0035(14)
C13 0.0494(19) 0.0416(16) 0.063(2) -0.0161(15) 0.0277(17) 0.0013(14)
C14 0.0438(18) 0.0488(17) 0.0418(16) -0.0141(14) 0.0050(14) -0.0024(14)
C15 0.0266(12) 0.0282(11) 0.0234(11) -0.0021(9) 0.0072(9) -0.0026(10)
C16 0.0250(12) 0.0283(11) 0.0247(11) -0.0002(9) 0.0090(10) -0.0030(10)
C17 0.0340(13) 0.0317(12) 0.0257(12) -0.0039(10) 0.0112(11) -0.0038(11)
C18 0.0402(15) 0.0388(14) 0.0250(12) -0.0049(10) 0.0067(11) -0.0059(12)
C19 0.0327(14) 0.0414(14) 0.0251(12) 0.0031(11) 0.0020(11) -0.0039(12)
C20 0.0275(12) 0.0297(12) 0.0280(12) 0.0044(10) 0.0062(10) -0.0040(10)
C21 0.0293(13) 0.0294(12) 0.0331(13) 0.0028(10) 0.0020(11) -0.0004(10)
C22 0.0376(15) 0.0388(15) 0.0425(16) 0.0027(12) 0.0104(13) 0.0102(12)
C23 0.0437(17) 0.0302(13) 0.0449(16) 0.0036(12) -0.0011(14) -0.0050(12)
C24 0.0376(16) 0.0388(15) 0.0400(16) 0.0088(12) -0.0012(13) 0.0016(12)
C25 0.0451(16) 0.0334(13) 0.0326(14) -0.0079(11) 0.0135(13) -0.0027(12)
C26 0.079(3) 0.0444(17) 0.0407(17) -0.0156(14) 0.0149(17) 0.0024(17)
C27 0.057(2) 0.0309(14) 0.0522(18) -0.0023(12) 0.0245(16) -0.0046(13)
C28 0.054(2) 0.0401(16) 0.0534(18) -0.0020(14) 0.0275(16) 0.0063(14)
C29 0.0273(12) 0.0281(11) 0.0310(12) 0.0039(9) 0.0131(10) 0.0021(10)
C30 0.0491(17) 0.0352(14) 0.0341(14) 0.0026(11) 0.0197(13) 0.0073(12)
C31 0.064(2) 0.0441(17) 0.0476(18) -0.0086(14) 0.0321(17) 0.0064(15)
C32 0.0530(19) 0.0323(14) 0.067(2) -0.0017(14) 0.0355(17) 0.0087(13)
C33 0.0348(15) 0.0297(13) 0.0541(18) 0.0065(12) 0.0176(14) 0.0081(11)
C34 0.0259(12) 0.0293(12) 0.0382(14) 0.0030(10) 0.0124(11) 0.0020(10)
C35 0.0292(13) 0.0267(11) 0.0322(13) -0.0015(10) 0.0135(11) -0.0008(10)
C36 0.0331(14) 0.0329(13) 0.0406(15) 0.0074(11) 0.0151(12) 0.0028(11)
C37 0.0337(15) 0.0394(14) 0.0510(17) 0.0038(13) 0.0223(14) -0.0046(12)
C38 0.0512(19) 0.0290(13) 0.076(2) 0.0112(14) 0.0351(18) -0.0016(13)
C39 0.057(2) 0.0298(14) 0.103(3) 0.0268(17) 0.042(2) 0.0135(14)
C40 0.0379(16) 0.0321(14) 0.069(2) 0.0127(14) 0.0283(15) 0.0083(12)
C41 0.0235(11) 0.0270(11) 0.0263(11) 0.0007(9) 0.0057(10) 0.0027(9)
C42 0.0254(12) 0.0338(13) 0.0311(13) 0.0004(10) 0.0100(10) 0.0034(10)
C43 0.0257(12) 0.0328(12) 0.0326(13) 0.0013(10) 0.0051(10) 0.0015(10)
C44 0.0359(14) 0.0291(12) 0.0282(12) -0.0009(10) 0.0075(11) 0.0000(11)
C45 0.0332(14) 0.0467(15) 0.0285(13) -0.0034(11) 0.0122(11) 0.0003(12)
C46 0.0253(12) 0.0454(15) 0.0309(13) -0.0044(11) 0.0096(11) 0.0005(11)
C47 0.0398(18) 0.070(2) 0.060(2) 0.0247(19) 0.0076(16) -0.0100(17)
C48 0.0436(18) 0.070(2) 0.0525(19) 0.0257(17) 0.0118(16) -0.0010(17)
C49 0.050(2) 0.063(2) 0.055(2) 0.0191(17) 0.0104(17) -0.0095(17)
C50 0.061(3) 0.089(3) 0.094(3) 0.021(3) 0.029(2) 0.003(2)
C51 0.0377(17) 0.056(2) 0.082(3) 0.0189(18) 0.0320(18) 0.0201(15)
C52 0.0357(17) 0.0503(19) 0.078(3) 0.0167(18) 0.0197(17) 0.0105(14)
C53 0.0384(18) 0.063(2) 0.075(3) 0.0183(19) 0.0167(18) 0.0114(17)
C54 0.0315(17) 0.069(2) 0.091(3) 0.007(2) 0.0187(19) 0.0143(16)
C55 0.0373(18) 0.052(2) 0.124(4) 0.003(2) 0.040(2) 0.0059(16)
C56 0.0440(19) 0.061(2) 0.106(3) 0.028(2) 0.048(2) 0.0208(17)
C57 0.062(2) 0.084(3) 0.077(3) 0.015(2) 0.034(2) 0.028(2)
C58 0.050(2) 0.105(4) 0.105(4) -0.014(3) 0.007(3) 0.009(2)

loop_
_atom_type_symbol
_atom_type_description
_atom_type_scat_dispersion_real
_atom_type_scat_dispersion_imag
_atom_type_scat_source
C C 0.0033 0.0016 'International Tables Vol C Tables 4.2.6.8 and 6.1.1.4'
H H 0.0000 0.0000 'International Tables Vol C Tables 4.2.6.8 and 6.1.1.4'
O O 0.0106 0.0060 'International Tables Vol C Tables 4.2.6.8 and 6.1.1.4'
As As 0.0499 2.0058 'International Tables Vol C Tables 4.2.6.8 and 6.1.1.4'
Mo Mo -1.6832 0.6857 'International Tables Vol C Tables 4.2.6.8 and 6.1.1.4'

loop_
_geom_angle_atom_site_label_1
_geom_angle_atom_site_label_2
_geom_angle_atom_site_label_3
_geom_angle
_geom_angle_site_symmetry_1
_geom_angle_site_symmetry_3
_geom_angle_publ_flag
O1 Mo O6 91.72(8) . . ?
O1 Mo O4 109.00(8) . . ?
O6 Mo O4 156.60(7) . . ?
O1 Mo O3 101.04(8) . . ?
O6 Mo O3 87.05(7) . . ?
O4 Mo O3 78.58(7) . . ?
O1 Mo O2 91.84(7) . . ?
O6 Mo O2 101.52(7) . . ?
O4 Mo O2 88.92(7) . . ?
O3 Mo O2 164.36(7) . . ?
O1 Mo O5 165.19(7) . . ?
O6 Mo O5 76.32(7) . . ?
O4 Mo O5 84.55(7) . . ?
O3 Mo O5 87.22(7) . . ?
O2 Mo O5 82.23(7) . . ?
O2 As C35 105.33(10) . . ?
O2 As C29 114.59(9) . . ?
C35 As C29 107.93(10) . . ?
O2 As C41 108.30(9) . . ?
C35 As C41 111.11(11) . . ?
C29 As C41 109.52(10) . . ?
As O2 Mo 126.07(9) . . ?
C1 O3 Mo 115.65(14) . . ?
C2 O4 Mo 115.71(14) . . ?
C15 O5 Mo 115.79(15) . . ?
C16 O6 Mo 119.30(14) . . ?
O3 C1 C2 113.7(2) . . ?
O3 C1 C6 123.8(2) . . ?
C2 C1 C6 122.5(2) . . ?
O4 C2 C3 124.5(2) . . ?
O4 C2 C1 112.7(2) . . ?
C3 C2 C1 122.8(2) . . ?
C2 C3 C4 114.4(2) . . ?
C2 C3 C11 122.5(2) . . ?
C4 C3 C11 123.1(2) . . ?
C5 C4 C3 123.0(2) . . ?
C6 C5 C4 122.7(2) . . ?
C5 C6 C1 114.6(2) . . ?
C5 C6 C7 123.6(2) . . ?
C1 C6 C7 121.7(2) . . ?
C9 C7 C10 107.6(2) . . ?
C9 C7 C8 109.1(3) . . ?
C10 C7 C8 108.9(2) . . ?
C9 C7 C6 111.6(2) . . ?
C10 C7 C6 111.0(2) . . ?
C8 C7 C6 108.6(2) . . ?
C13 C11 C3 112.4(2) . . ?
C13 C11 C14 108.9(2) . . ?
C3 C11 C14 109.0(2) . . ?
C13 C11 C12 107.1(2) . . ?
C3 C11 C12 109.8(2) . . ?
C14 C11 C12 109.7(3) . . ?
O5 C15 C16 114.1(2) . . ?
O5 C15 C20 124.7(2) . . ?
C16 C15 C20 121.1(2) . . ?
O6 C16 C17 123.5(2) . . ?
O6 C16 C15 112.9(2) . . ?
C17 C16 C15 123.6(2) . . ?
C18 C17 C16 113.9(2) . . ?
C18 C17 C25 124.2(2) . . ?
C16 C17 C25 121.6(2) . . ?
C17 C18 C19 123.0(2) . . ?
C20 C19 C18 123.5(2) . . ?
C19 C20 C15 114.8(2) . . ?
C19 C20 C21 124.9(2) . . ?
C15 C20 C21 120.2(2) . . ?
C20 C21 C22 109.2(2) . . ?
C20 C21 C24 111.4(2) . . ?
C22 C21 C24 108.4(2) . . ?
C20 C21 C23 110.3(2) . . ?
C22 C21 C23 109.3(2) . . ?
C24 C21 C23 108.2(2) . . ?
C17 C25 C26 111.0(2) . . ?
C17 C25 C28 112.2(2) . . ?
C26 C25 C28 108.4(3) . . ?
C17 C25 C27 107.8(2) . . ?
C26 C25 C27 108.3(2) . . ?
C28 C25 C27 109.1(2) . . ?
C30 C29 C34 120.9(2) . . ?
C30 C29 As 119.20(19) . . ?
C34 C29 As 119.86(19) . . ?
C29 C30 C31 119.1(3) . . ?
C32 C31 C30 119.8(3) . . ?
C33 C32 C31 120.6(3) . . ?
C32 C33 C34 119.9(3) . . ?
C33 C34 C29 119.6(3) . . ?
C40 C35 C36 120.9(2) . . ?
C40 C35 As 119.4(2) . . ?
C36 C35 As 119.61(19) . . ?
C37 C36 C35 119.3(3) . . ?
C38 C37 C36 120.0(3) . . ?
C37 C38 C39 120.4(3) . . ?
C38 C39 C40 120.5(3) . . ?
C35 C40 C39 118.8(3) . . ?
C46 C41 C42 121.6(2) . . ?
C46 C41 As 118.75(18) . . ?
C42 C41 As 119.64(18) . . ?
C43 C42 C41 119.0(2) . . ?
C44 C43 C42 120.0(2) . . ?
C43 C44 C45 120.4(2) . . ?
C44 C45 C46 120.5(3) . . ?
C41 C46 C45 118.4(2) . . ?
C48 C47 C49 121.9(3) . 3_675 ?
C47 C48 C49 117.6(4) . . ?
C47 C48 C50 121.5(4) . . ?
C49 C48 C50 120.9(4) . . ?
C47 C49 C48 120.6(4) 3_675 . ?
C52 C51 C56 116.1(4) . . ?
C52 C51 C57 121.3(4) . . ?
C56 C51 C57 122.5(4) . . ?
C51 C52 C53 122.3(4) . . ?
C54 C53 C52 121.3(4) . . ?
C55 C54 C53 117.0(4) . . ?
C55 C54 C58 121.5(4) . . ?
C53 C54 C58 121.5(4) . . ?
C54 C55 C56 122.2(4) . . ?
C55 C56 C51 121.1(4) . . ?

loop_
_geom_bond_atom_site_label_1
_geom_bond_atom_site_label_2
_geom_bond_distance
_geom_bond_site_symmetry_2
_geom_bond_publ_flag
Mo O1 1.7011(17) . ?
Mo O6 1.9443(16) . ?
Mo O4 1.9465(16) . ?
Mo O3 1.9680(17) . ?
Mo O2 2.0514(17) . ?
Mo O5 2.0705(17) . ?
As O2 1.6928(17) . ?
As C35 1.900(2) . ?
As C29 1.913(2) . ?
As C41 1.914(2) . ?
O3 C1 1.358(3) . ?
O4 C2 1.379(3) . ?
O5 C15 1.318(3) . ?
O6 C16 1.351(3) . ?
C1 C2 1.399(3) . ?
C1 C6 1.407(3) . ?
C2 C3 1.393(3) . ?
C3 C4 1.402(3) . ?
C3 C11 1.527(4) . ?
C4 C5 1.393(4) . ?
C5 C6 1.393(3) . ?
C6 C7 1.537(3) . ?
C7 C9 1.531(4) . ?
C7 C10 1.535(4) . ?
C7 C8 1.535(4) . ?
C11 C13 1.525(4) . ?
C11 C14 1.532(4) . ?
C11 C12 1.541(4) . ?
C15 C16 1.416(3) . ?
C15 C20 1.418(3) . ?
C16 C17 1.410(3) . ?
C17 C18 1.393(4) . ?
C17 C25 1.532(4) . ?
C18 C19 1.407(4) . ?
C19 C20 1.386(4) . ?
C20 C21 1.530(4) . ?
C21 C22 1.539(4) . ?
C21 C24 1.540(4) . ?
C21 C23 1.547(4) . ?
C25 C26 1.533(4) . ?
C25 C28 1.541(4) . ?
C25 C27 1.545(4) . ?
C29 C30 1.384(4) . ?
C29 C34 1.386(3) . ?
C30 C31 1.394(4) . ?
C31 C32 1.387(4) . ?
C32 C33 1.378(4) . ?
C33 C34 1.385(4) . ?
C35 C40 1.379(4) . ?
C35 C36 1.390(3) . ?
C36 C37 1.387(4) . ?
C37 C38 1.372(4) . ?
C38 C39 1.377(4) . ?
C39 C40 1.389(4) . ?
C41 C46 1.386(3) . ?
C41 C42 1.390(3) . ?
C42 C43 1.389(4) . ?
C43 C44 1.383(4) . ?
C44 C45 1.383(4) . ?
C45 C46 1.390(4) . ?
C47 C48 1.379(5) . ?
C47 C49 1.385(5) 3_675 ?
C48 C49 1.396(5) . ?
C48 C50 1.520(6) . ?
C49 C47 1.385(5) 3_675 ?
C51 C52 1.387(5) . ?
C51 C56 1.406(5) . ?
C51 C57 1.498(6) . ?
C52 C53 1.391(5) . ?
C53 C54 1.387(5) . ?
C54 C55 1.376(6) . ?
C54 C58 1.514(6) . ?
C55 C56 1.392(6) . ?
